data_2227002
loop_
_publ_author_name
'Liu, Shan-Bin'
'Bi, Cai-Feng'
'Fan, Yu-Hua'
'Zhang, Xia'
'Zhang, Dong-Mei'

_publ_section_title
;
 1,5-Dimethyl-2-phenyl-4-{[(<i>E</i>)-3,4,5-trimethoxybenzylidene]amino}-1<i>H</i>-pyrazol-3(2<i>H</i>)-one
;
_journal_coeditor_code LH5091
_journal_issue 8
_journal_name_full 'Acta Crystallographica Section E'
_journal_page_first o2149
_journal_paper_doi 10.1107/S160053681002934X
_journal_volume 66
_journal_year 2010
_chemical_formula_iupac 'C21 H23 N3 O4'
_chemical_formula_moiety 'C21 H23 N3 O4'
_chemical_formula_sum 'C21 H23 N3 O4'
_chemical_formula_weight 381.42
_chemical_name_systematic
;
1,5-Dimethyl-2-phenyl-4-{[(<i>E</i>)-3,4,5-trimethoxybenzylidene]amino}-
1<i>H</i>-pyrazol-3(2<i>H</i>)-one
;
_space_group_IT_number 14
_symmetry_cell_setting monoclinic
_symmetry_space_group_name_Hall '-P 2ybc'
_symmetry_space_group_name_H-M 'P 1 21/c 1'
_atom_sites_solution_hydrogens geom
_atom_sites_solution_primary direct
_atom_sites_solution_secondary difmap
_cell_angle_alpha 90.00
_cell_angle_beta 96.46800(10)
_cell_angle_gamma 90.00
_cell_formula_units_Z 4
_cell_length_a 12.3644(12)
_cell_length_b 14.0075(16)
_cell_length_c 11.2682(11)
_cell_measurement_reflns_used 2128
_cell_measurement_temperature 298(2)
_cell_measurement_theta_max 25.298
_cell_measurement_theta_min 2.205
_cell_volume 1939.2(3)
_computing_cell_refinement 'SAINT (Siemens, 1996)'
_computing_data_collection 'SMART (Siemens, 1996)'
_computing_data_reduction 'SAINT (Siemens, 1996)'
_computing_molecular_graphics 'SHELXTL (Sheldrick, 2008) and PLATON (Spek, 2009)'
_computing_publication_material 'SHELXTL (Sheldrick, 2008)'
_computing_structure_refinement 'SHELXL97 (Sheldrick, 2008)'
_computing_structure_solution 'SHELXS97 (Sheldrick, 2008)'
_diffrn_ambient_temperature 298(2)
_diffrn_measured_fraction_theta_full 0.999
_diffrn_measured_fraction_theta_max 0.999
_diffrn_measurement_device_type 'Siemens SMART CCD'
_diffrn_measurement_method '\f and \w scans'
_diffrn_radiation_monochromator graphite
_diffrn_radiation_source 'fine-focus sealed tube'
_diffrn_radiation_type MoK\a
_diffrn_radiation_wavelength 0.71073
_diffrn_reflns_av_R_equivalents 0.0383
_diffrn_reflns_av_sigmaI/netI 0.0465
_diffrn_reflns_limit_h_max 14
_diffrn_reflns_limit_h_min -14
_diffrn_reflns_limit_k_max 12
_diffrn_reflns_limit_k_min -16
_diffrn_reflns_limit_l_max 13
_diffrn_reflns_limit_l_min -13
_diffrn_reflns_number 10089
_diffrn_reflns_theta_full 25.02
_diffrn_reflns_theta_max 25.02
_diffrn_reflns_theta_min 1.66
_exptl_absorpt_coefficient_mu 0.092
_exptl_absorpt_correction_T_max 0.9882
_exptl_absorpt_correction_T_min 0.9642
_exptl_absorpt_correction_type multi-scan
_exptl_absorpt_process_details '(SADABS; Sheldrick, 1996)'
_exptl_crystal_colour yellow
_exptl_crystal_density_diffrn 1.306
_exptl_crystal_density_method 'not measured'
_exptl_crystal_description block
_exptl_crystal_F_000 808
_exptl_crystal_size_max 0.40
_exptl_crystal_size_mid 0.17
_exptl_crystal_size_min 0.13
_refine_diff_density_max 0.146
_refine_diff_density_min -0.177
_refine_ls_extinction_method none
_refine_ls_goodness_of_fit_ref 0.994
_refine_ls_hydrogen_treatment constr
_refine_ls_matrix_type full
_refine_ls_number_parameters 258
_refine_ls_number_reflns 3422
_refine_ls_number_restraints 0
_refine_ls_restrained_S_all 0.994
_refine_ls_R_factor_all 0.0787
_refine_ls_R_factor_gt 0.0420
_refine_ls_shift/su_max 0.000
_refine_ls_shift/su_mean 0.000
_refine_ls_structure_factor_coef Fsqd
_refine_ls_weighting_details 'calc w=1/[\s^2^(Fo^2^)+(0.0390P)^2^] where P=(Fo^2^+2Fc^2^)/3'
_refine_ls_weighting_scheme calc
_refine_ls_wR_factor_gt 0.0870
_refine_ls_wR_factor_ref 0.0979
_reflns_number_gt 2084
_reflns_number_total 3422
_reflns_threshold_expression I>2\s(I)
_cod_data_source_file lh5091.cif
_cod_data_source_block I
_cod_original_sg_symbol_H-M 'P 21/c'
_cod_database_code 2227002
_cod_database_fobs_code 2227002

loop_
_symmetry_equiv_pos_as_xyz
'x, y, z'
'-x, y+1/2, -z+1/2'
'-x, -y, -z'
'x, -y-1/2, z-1/2'

loop_
_atom_site_type_symbol
_atom_site_label
_atom_site_fract_x
_atom_site_fract_y
_atom_site_fract_z
_atom_site_U_iso_or_equiv
_atom_site_adp_type
_atom_site_calc_flag
_atom_site_refinement_flags
_atom_site_occupancy
_atom_site_disorder_assembly
_atom_site_disorder_group
N N1 0.58862(12) 0.17160(11) 0.75617(14) 0.0483(4) Uani d . 1 . .
N N2 0.55362(12) 0.07674(11) 0.73659(14) 0.0488(4) Uani d . 1 . .
N N3 0.38480(12) 0.18932(11) 0.49987(13) 0.0456(4) Uani d . 1 . .
O O1 0.56035(11) 0.31372(9) 0.65254(13) 0.0616(4) Uani d . 1 . .
O O2 0.14379(11) 0.51801(9) 0.24428(12) 0.0597(4) Uani d . 1 . .
O O3 0.06093(10) 0.38623(9) 0.08868(12) 0.0555(4) Uani d . 1 . .
O O4 0.12137(12) 0.20441(10) 0.10776(12) 0.0641(4) Uani d . 1 . .
C C1 0.53561(15) 0.22988(14) 0.66664(17) 0.0451(5) Uani d . 1 . .
C C2 0.45678(14) 0.16819(13) 0.60050(16) 0.0415(5) Uani d . 1 . .
C C3 0.46934(14) 0.07841(13) 0.64717(17) 0.0425(5) Uani d . 1 . .
C C4 0.40708(16) -0.00978(13) 0.61267(19) 0.0568(6) Uani d . 1 . .
H H4A 0.4568 -0.0613 0.6042 0.085 Uiso calc R 1 . .
H H4B 0.3628 0.0004 0.5382 0.085 Uiso calc R 1 . .
H H4C 0.3614 -0.0255 0.6733 0.085 Uiso calc R 1 . .
C C5 0.55506(17) 0.01888(15) 0.8440(2) 0.0682(7) Uani d . 1 . .
H H5A 0.5077 0.0468 0.8963 0.102 Uiso calc R 1 . .
H H5B 0.6278 0.0162 0.8838 0.102 Uiso calc R 1 . .
H H5C 0.5306 -0.0445 0.8227 0.102 Uiso calc R 1 . .
C C6 0.70012(16) 0.18510(13) 0.80311(17) 0.0460(5) Uani d . 1 . .
C C7 0.72641(19) 0.24765(15) 0.89492(19) 0.0645(6) Uani d . 1 . .
H H7 0.6722 0.2807 0.9286 0.077 Uiso calc R 1 . .
C C8 0.8353(2) 0.26125(18) 0.9374(2) 0.0788(8) Uani d . 1 . .
H H8 0.8544 0.3047 0.9985 0.095 Uiso calc R 1 . .
C C9 0.9143(2) 0.2109(2) 0.8894(3) 0.0798(8) Uani d . 1 . .
H H9 0.9871 0.2200 0.9182 0.096 Uiso calc R 1 . .
C C10 0.88698(18) 0.14758(18) 0.7999(2) 0.0765(7) Uani d . 1 . .
H H10 0.9411 0.1129 0.7683 0.092 Uiso calc R 1 . .
C C11 0.78040(17) 0.13441(15) 0.7557(2) 0.0613(6) Uani d . 1 . .
H H11 0.7622 0.0913 0.6939 0.074 Uiso calc R 1 . .
C C12 0.36413(15) 0.27582(14) 0.47241(17) 0.0478(5) Uani d . 1 . .
H H12 0.3986 0.3235 0.5201 0.057 Uiso calc R 1 . .
C C13 0.28837(15) 0.30404(13) 0.36894(16) 0.0429(5) Uani d . 1 . .
C C14 0.25703(15) 0.39875(13) 0.35636(17) 0.0463(5) Uani d . 1 . .
H H14 0.2868 0.4437 0.4114 0.056 Uiso calc R 1 . .
C C15 0.18193(15) 0.42704(13) 0.26269(17) 0.0439(5) Uani d . 1 . .
C C16 0.13902(15) 0.36017(14) 0.17957(17) 0.0446(5) Uani d . 1 . .
C C17 0.17022(15) 0.26509(14) 0.19268(16) 0.0460(5) Uani d . 1 . .
C C18 0.24460(15) 0.23685(14) 0.28662(16) 0.0461(5) Uani d . 1 . .
H H18 0.2653 0.1731 0.2947 0.055 Uiso calc R 1 . .
C C19 0.17650(18) 0.58758(14) 0.33332(19) 0.0658(6) Uani d . 1 . .
H H19A 0.1578 0.5659 0.4092 0.099 Uiso calc R 1 . .
H H19B 0.1400 0.6468 0.3129 0.099 Uiso calc R 1 . .
H H19C 0.2538 0.5970 0.3379 0.099 Uiso calc R 1 . .
C C20 0.10337(18) 0.41981(17) -0.01563(19) 0.0735(7) Uani d . 1 . .
H H20A 0.1388 0.4801 0.0009 0.110 Uiso calc R 1 . .
H H20B 0.0450 0.4275 -0.0787 0.110 Uiso calc R 1 . .
H H20C 0.1549 0.3745 -0.0396 0.110 Uiso calc R 1 . .
C C21 0.12836(19) 0.10573(14) 0.1296(2) 0.0703(7) Uani d . 1 . .
H H21A 0.2030 0.0859 0.1341 0.105 Uiso calc R 1 . .
H H21B 0.0864 0.0722 0.0660 0.105 Uiso calc R 1 . .
H H21C 0.1005 0.0917 0.2038 0.105 Uiso calc R 1 . .

loop_
_atom_site_aniso_label
_atom_site_aniso_U_11
_atom_site_aniso_U_22
_atom_site_aniso_U_33
_atom_site_aniso_U_12
_atom_site_aniso_U_13
_atom_site_aniso_U_23
N1 0.0450(10) 0.0437(10) 0.0528(11) -0.0016(8) -0.0099(8) 0.0052(8)
N2 0.0480(10) 0.0402(10) 0.0556(11) -0.0017(8) -0.0053(8) 0.0121(9)
N3 0.0477(10) 0.0446(10) 0.0427(10) 0.0030(7) -0.0027(8) 0.0051(8)
O1 0.0657(10) 0.0377(9) 0.0756(11) -0.0008(7) -0.0176(8) 0.0059(7)
O2 0.0717(10) 0.0454(9) 0.0582(9) 0.0105(7) -0.0101(8) 0.0030(7)
O3 0.0515(9) 0.0663(10) 0.0453(9) 0.0047(7) -0.0093(7) 0.0096(7)
O4 0.0802(11) 0.0523(10) 0.0538(9) -0.0018(7) -0.0188(8) -0.0043(8)
C1 0.0445(12) 0.0400(12) 0.0493(13) 0.0061(9) -0.0022(9) 0.0020(10)
C2 0.0419(11) 0.0415(12) 0.0397(12) 0.0043(9) -0.0018(9) 0.0029(9)
C3 0.0392(11) 0.0427(12) 0.0450(12) 0.0038(9) 0.0019(9) 0.0027(10)
C4 0.0553(13) 0.0479(13) 0.0663(15) -0.0039(10) 0.0024(11) 0.0001(11)
C5 0.0662(15) 0.0656(15) 0.0695(16) -0.0030(12) -0.0064(12) 0.0279(13)
C6 0.0470(12) 0.0438(12) 0.0441(12) -0.0020(10) -0.0088(10) 0.0079(10)
C7 0.0706(16) 0.0645(15) 0.0557(14) 0.0010(12) -0.0050(12) -0.0033(12)
C8 0.089(2) 0.0772(18) 0.0617(16) -0.0245(16) -0.0266(15) -0.0002(14)
C9 0.0563(16) 0.085(2) 0.091(2) -0.0145(14) -0.0253(15) 0.0310(17)
C10 0.0463(15) 0.0813(18) 0.101(2) 0.0010(12) 0.0043(14) 0.0130(16)
C11 0.0518(14) 0.0638(15) 0.0668(16) 0.0008(11) -0.0005(12) -0.0037(12)
C12 0.0491(12) 0.0481(13) 0.0437(12) 0.0007(10) -0.0051(9) 0.0011(10)
C13 0.0425(11) 0.0478(12) 0.0367(11) 0.0008(9) -0.0027(9) 0.0051(10)
C14 0.0513(12) 0.0453(12) 0.0403(12) -0.0034(9) -0.0038(9) 0.0006(9)
C15 0.0455(12) 0.0415(11) 0.0437(12) 0.0031(9) 0.0001(9) 0.0061(10)
C16 0.0407(11) 0.0524(13) 0.0387(12) 0.0022(9) -0.0039(9) 0.0072(10)
C17 0.0500(12) 0.0494(13) 0.0372(12) -0.0040(10) -0.0012(10) -0.0016(10)
C18 0.0515(12) 0.0425(12) 0.0429(12) 0.0027(9) -0.0010(10) 0.0035(10)
C19 0.0833(17) 0.0464(13) 0.0663(15) 0.0053(12) 0.0020(13) -0.0007(12)
C20 0.0790(17) 0.0973(19) 0.0432(14) 0.0217(14) 0.0019(12) 0.0140(13)
C21 0.0875(18) 0.0523(15) 0.0675(16) -0.0072(12) -0.0063(13) -0.0076(12)

loop_
_atom_type_symbol
_atom_type_description
_atom_type_scat_dispersion_real
_atom_type_scat_dispersion_imag
_atom_type_scat_source
C C 0.0033 0.0016 'International Tables Vol C Tables 4.2.6.8 and 6.1.1.4'
H H 0.0000 0.0000 'International Tables Vol C Tables 4.2.6.8 and 6.1.1.4'
O O 0.0106 0.0060 'International Tables Vol C Tables 4.2.6.8 and 6.1.1.4'
N N 0.0061 0.0033 'International Tables Vol C Tables 4.2.6.8 and 6.1.1.4'

loop_
_geom_angle_atom_site_label_1
_geom_angle_atom_site_label_2
_geom_angle_atom_site_label_3
_geom_angle_site_symmetry_1
_geom_angle_site_symmetry_3
_geom_angle
_geom_angle_publ_flag
C1 N1 N2 . . 109.06(15) ?
C1 N1 C6 . . 122.78(15) ?
N2 N1 C6 . . 116.67(14) ?
C3 N2 N1 . . 107.16(14) ?
C3 N2 C5 . . 124.06(15) ?
N1 N2 C5 . . 114.90(16) ?
C12 N3 C2 . . 119.61(16) n
C15 O2 C19 . . 117.73(15) ?
C16 O3 C20 . . 114.23(15) ?
C17 O4 C21 . . 118.35(16) ?
O1 C1 N1 . . 123.15(18) ?
O1 C1 C2 . . 131.93(18) ?
N1 C1 C2 . . 104.86(16) ?
C3 C2 N3 . . 122.96(17) ?
C3 C2 C1 . . 108.14(16) ?
N3 C2 C1 . . 128.69(17) ?
C2 C3 N2 . . 110.13(16) ?
C2 C3 C4 . . 129.25(18) ?
N2 C3 C4 . . 120.61(17) ?
C3 C4 H4A . . 109.5 ?
C3 C4 H4B . . 109.5 ?
H4A C4 H4B . . 109.5 ?
C3 C4 H4C . . 109.5 ?
H4A C4 H4C . . 109.5 ?
H4B C4 H4C . . 109.5 ?
N2 C5 H5A . . 109.5 ?
N2 C5 H5B . . 109.5 ?
H5A C5 H5B . . 109.5 ?
N2 C5 H5C . . 109.5 ?
H5A C5 H5C . . 109.5 ?
H5B C5 H5C . . 109.5 ?
C7 C6 C11 . . 120.3(2) ?
C7 C6 N1 . . 120.07(19) ?
C11 C6 N1 . . 119.66(18) ?
C6 C7 C8 . . 119.1(2) ?
C6 C7 H7 . . 120.4 ?
C8 C7 H7 . . 120.4 ?
C9 C8 C7 . . 120.1(2) ?
C9 C8 H8 . . 120.0 ?
C7 C8 H8 . . 120.0 ?
C10 C9 C8 . . 120.2(2) ?
C10 C9 H9 . . 119.9 ?
C8 C9 H9 . . 119.9 ?
C9 C10 C11 . . 120.5(2) ?
C9 C10 H10 . . 119.7 ?
C11 C10 H10 . . 119.7 ?
C10 C11 C6 . . 119.8(2) ?
C10 C11 H11 . . 120.1 ?
C6 C11 H11 . . 120.1 ?
N3 C12 C13 . . 122.99(18) n
N3 C12 H12 . . 118.5 ?
C13 C12 H12 . . 118.5 ?
C14 C13 C18 . . 119.85(18) ?
C14 C13 C12 . . 119.09(18) ?
C18 C13 C12 . . 121.01(17) ?
C15 C14 C13 . . 120.58(18) ?
C15 C14 H14 . . 119.7 ?
C13 C14 H14 . . 119.7 ?
O2 C15 C14 . . 125.01(18) ?
O2 C15 C16 . . 115.34(17) ?
C14 C15 C16 . . 119.65(17) ?
O3 C16 C15 . . 120.43(17) ?
O3 C16 C17 . . 119.79(18) ?
C15 C16 C17 . . 119.65(18) ?
O4 C17 C18 . . 124.20(18) ?
O4 C17 C16 . . 115.18(17) ?
C18 C17 C16 . . 120.62(18) ?
C17 C18 C13 . . 119.64(18) ?
C17 C18 H18 . . 120.2 ?
C13 C18 H18 . . 120.2 ?
O2 C19 H19A . . 109.5 ?
O2 C19 H19B . . 109.5 ?
H19A C19 H19B . . 109.5 ?
O2 C19 H19C . . 109.5 ?
H19A C19 H19C . . 109.5 ?
H19B C19 H19C . . 109.5 ?
O3 C20 H20A . . 109.5 ?
O3 C20 H20B . . 109.5 ?
H20A C20 H20B . . 109.5 ?
O3 C20 H20C . . 109.5 ?
H20A C20 H20C . . 109.5 ?
H20B C20 H20C . . 109.5 ?
O4 C21 H21A . . 109.5 ?
O4 C21 H21B . . 109.5 ?
H21A C21 H21B . . 109.5 ?
O4 C21 H21C . . 109.5 ?
H21A C21 H21C . . 109.5 ?
H21B C21 H21C . . 109.5 ?

loop_
_geom_bond_atom_site_label_1
_geom_bond_atom_site_label_2
_geom_bond_site_symmetry_2
_geom_bond_distance
_geom_bond_publ_flag
N1 C1 . 1.402(2) ?
N1 N2 . 1.407(2) ?
N1 C6 . 1.432(2) ?
N2 C3 . 1.366(2) ?
N2 C5 . 1.455(2) ?
N3 C12 . 1.269(2) n
N3 C2 . 1.392(2) n
O1 C1 . 1.228(2) ?
O2 C15 . 1.367(2) ?
O2 C19 . 1.424(2) ?
O3 C16 . 1.375(2) ?
O3 C20 . 1.420(2) ?
O4 C17 . 1.368(2) ?
O4 C21 . 1.405(2) ?
C1 C2 . 1.445(3) n
C2 C3 . 1.365(2) n
C3 C4 . 1.484(2) ?
C4 H4A . 0.9600 ?
C4 H4B . 0.9600 ?
C4 H4C . 0.9600 ?
C5 H5A . 0.9600 ?
C5 H5B . 0.9600 ?
C5 H5C . 0.9600 ?
C6 C7 . 1.367(3) ?
C6 C11 . 1.376(3) ?
C7 C8 . 1.391(3) ?
C7 H7 . 0.9300 ?
C8 C9 . 1.364(3) ?
C8 H8 . 0.9300 ?
C9 C10 . 1.357(3) ?
C9 H9 . 0.9300 ?
C10 C11 . 1.368(3) ?
C10 H10 . 0.9300 ?
C11 H11 . 0.9300 ?
C12 C13 . 1.465(3) n
C12 H12 . 0.9300 ?
C13 C14 . 1.385(2) n
C13 C18 . 1.388(2) ?
C14 C15 . 1.383(3) ?
C14 H14 . 0.9300 ?
C15 C16 . 1.387(3) ?
C16 C17 . 1.390(3) ?
C17 C18 . 1.380(2) ?
C18 H18 . 0.9300 ?
C19 H19A . 0.9600 ?
C19 H19B . 0.9600 ?
C19 H19C . 0.9600 ?
C20 H20A . 0.9600 ?
C20 H20B . 0.9600 ?
C20 H20C . 0.9600 ?
C21 H21A . 0.9600 ?
C21 H21B . 0.9600 ?
C21 H21C . 0.9600 ?

loop_
_geom_hbond_atom_site_label_D
_geom_hbond_atom_site_label_H
_geom_hbond_atom_site_label_A
_geom_hbond_site_symmetry_A
_geom_hbond_distance_DH
_geom_hbond_distance_HA
_geom_hbond_distance_DA
_geom_hbond_angle_DHA
C5 H5C O1 2_646 0.96 2.31 3.211(2) 155
C9 H9 O4 1_656 0.93 2.56 3.346(3) 142

loop_
_geom_torsion_atom_site_label_1
_geom_torsion_atom_site_label_2
_geom_torsion_atom_site_label_3
_geom_torsion_atom_site_label_4
_geom_torsion_site_symmetry_1
_geom_torsion_site_symmetry_2
_geom_torsion_site_symmetry_3
_geom_torsion_site_symmetry_4
_geom_torsion
_geom_torsion_publ_flag
C1 N1 N2 C3 . . . . -8.40(19) ?
C6 N1 N2 C3 . . . . -152.94(16) ?
C1 N1 N2 C5 . . . . -150.54(16) ?
C6 N1 N2 C5 . . . . 64.9(2) ?
N2 N1 C1 O1 . . . . -170.55(17) ?
C6 N1 C1 O1 . . . . -28.6(3) ?
N2 N1 C1 C2 . . . . 6.95(19) ?
C6 N1 C1 C2 . . . . 148.88(17) ?
C12 N3 C2 C3 . . . . 168.73(17) ?
C12 N3 C2 C1 . . . . -17.2(3) ?
O1 C1 C2 C3 . . . . 174.1(2) ?
N1 C1 C2 C3 . . . . -3.0(2) ?
O1 C1 C2 N3 . . . . -0.6(3) ?
N1 C1 C2 N3 . . . . -177.84(17) ?
N3 C2 C3 N2 . . . . 173.05(16) ?
C1 C2 C3 N2 . . . . -2.1(2) ?
N3 C2 C3 C4 . . . . -6.2(3) ?
C1 C2 C3 C4 . . . . 178.61(18) ?
N1 N2 C3 C2 . . . . 6.4(2) ?
C5 N2 C3 C2 . . . . 144.21(18) ?
N1 N2 C3 C4 . . . . -174.22(15) ?
C5 N2 C3 C4 . . . . -36.4(3) ?
C1 N1 C6 C7 . . . . 86.2(2) ?
N2 N1 C6 C7 . . . . -134.48(18) ?
C1 N1 C6 C11 . . . . -94.1(2) ?
N2 N1 C6 C11 . . . . 45.2(2) ?
C11 C6 C7 C8 . . . . 1.8(3) ?
N1 C6 C7 C8 . . . . -178.59(18) ?
C6 C7 C8 C9 . . . . -1.5(3) ?
C7 C8 C9 C10 . . . . 0.2(4) ?
C8 C9 C10 C11 . . . . 0.9(4) ?
C9 C10 C11 C6 . . . . -0.6(4) ?
C7 C6 C11 C10 . . . . -0.8(3) ?
N1 C6 C11 C10 . . . . 179.61(18) ?
C2 N3 C12 C13 . . . . -179.20(16) ?
N3 C12 C13 C14 . . . . 169.61(17) ?
N3 C12 C13 C18 . . . . -7.8(3) ?
C18 C13 C14 C15 . . . . 0.3(3) ?
C12 C13 C14 C15 . . . . -177.09(17) ?
C19 O2 C15 C14 . . . . -5.6(3) ?
C19 O2 C15 C16 . . . . 173.74(17) ?
C13 C14 C15 O2 . . . . 178.25(17) ?
C13 C14 C15 C16 . . . . -1.1(3) ?
C20 O3 C16 C15 . . . . 88.4(2) ?
C20 O3 C16 C17 . . . . -95.6(2) ?
O2 C15 C16 O3 . . . . -2.1(3) ?
C14 C15 C16 O3 . . . . 177.30(16) ?
O2 C15 C16 C17 . . . . -178.04(16) ?
C14 C15 C16 C17 . . . . 1.3(3) ?
C21 O4 C17 C18 . . . . 14.1(3) ?
C21 O4 C17 C16 . . . . -165.26(17) ?
O3 C16 C17 O4 . . . . 2.5(3) ?
C15 C16 C17 O4 . . . . 178.47(17) ?
O3 C16 C17 C18 . . . . -176.90(16) ?
C15 C16 C17 C18 . . . . -0.9(3) ?
O4 C17 C18 C13 . . . . -179.14(17) ?
C16 C17 C18 C13 . . . . 0.2(3) ?
C14 C13 C18 C17 . . . . 0.1(3) ?
C12 C13 C18 C17 . . . . 177.48(17) ?

loop_
_cod_related_entry_id
_cod_related_entry_database
_cod_related_entry_code
1 ChemSpider 356984
